data_1571008
loop_
_publ_author_name
'Juda, Cristin E.'
'Handford, Rex C.'
'Bartholomew, Amymarie K.'
'Powers, Tamara M.'
'Gu, Nina X.'
'Meyer, Elisabeth'
'Roth, Nikolaj'
'Chen, Yu-Sheng'
'Zheng, Shao-Liang'
'Betley, Theodore A.'

_publ_section_title
;
 Cluster dynamics of heterometallic trinuclear clusters during ligand
 substitution, redox chemistry, and group transfer processes.
;
_journal_issue 21
_journal_name_full 'Chemical science'
_journal_page_first 8242
_journal_page_last 8248
_journal_paper_doi 10.1039/d3sc03606e
_journal_volume 15
_journal_year 2024
_chemical_formula_sum 'C55 H74 F5.93 Fe2 N8 Si3 Zn'
_chemical_formula_weight 1221.23
_space_group_crystal_system triclinic
_space_group_IT_number 2
_space_group_name_Hall '-P 1'
_space_group_name_H-M_alt 'P -1'
_atom_sites_solution_hydrogens geom
_audit_creation_method SHELXL-2014/7
_audit_update_record
;
2020-03-27 deposited with the CCDC.	2024-02-05 downloaded from the CCDC.
;
_cell_angle_alpha 76.0580(10)
_cell_angle_beta 73.4370(10)
_cell_angle_gamma 79.1420(10)
_cell_formula_units_Z 2
_cell_length_a 12.3372(6)
_cell_length_b 14.5673(7)
_cell_length_c 19.6915(10)
_cell_measurement_reflns_used 8234
_cell_measurement_temperature 100(2)
_cell_measurement_theta_max 24.9845
_cell_measurement_theta_min 2.202
_cell_volume 3264.8(3)
_computing_cell_refinement 'SAINT 8.35A (Bruker-AXS, 2015)'
_computing_data_collection 'APEX3 v2016.1.0 (Bruker-AXS, 2016)'
_computing_data_reduction 'SAINT 8.35A (Bruker-AXS, 2015)'
_computing_molecular_graphics 'Bruker SHELXTL (Sheldrick, 2015)'
_computing_publication_material 'Bruker SHELXTL (Sheldrick, 2015)'
_computing_structure_refinement 'SHELXL-2014/7 (Sheldrick, 2014)'
_computing_structure_solution 'SHELXT-2014 (Sheldrick, 2015)'
_diffrn_ambient_temperature 100(2)
_diffrn_measured_fraction_theta_full 0.999
_diffrn_measured_fraction_theta_max 0.999
_diffrn_measurement_device_type
;
Bruker D8 goniometer with CCD area detector
;
_diffrn_measurement_method 'omega and phi scans'
_diffrn_radiation_type MoK\a
_diffrn_radiation_wavelength 0.71073
_diffrn_reflns_av_R_equivalents 0.0410
_diffrn_reflns_av_unetI/netI 0.0464
_diffrn_reflns_Laue_measured_fraction_full 0.999
_diffrn_reflns_Laue_measured_fraction_max 0.999
_diffrn_reflns_limit_h_max 14
_diffrn_reflns_limit_h_min -14
_diffrn_reflns_limit_k_max 17
_diffrn_reflns_limit_k_min -17
_diffrn_reflns_limit_l_max 23
_diffrn_reflns_limit_l_min -23
_diffrn_reflns_number 36471
_diffrn_reflns_point_group_measured_fraction_full 0.999
_diffrn_reflns_point_group_measured_fraction_max 0.999
_diffrn_reflns_theta_full 25.065
_diffrn_reflns_theta_max 25.065
_diffrn_reflns_theta_min 1.452
_diffrn_source 'fine-focus sealed tube'
_exptl_absorpt_coefficient_mu 0.913
_exptl_absorpt_correction_T_max 0.7452
_exptl_absorpt_correction_T_min 0.6900
_exptl_absorpt_correction_type multi-scan
_exptl_absorpt_process_details SADABS
_exptl_crystal_colour brown
_exptl_crystal_density_diffrn 1.242
_exptl_crystal_density_method 'not measured'
_exptl_crystal_description plate
_exptl_crystal_F_000 1275
_exptl_crystal_size_max 0.450
_exptl_crystal_size_mid 0.260
_exptl_crystal_size_min 0.220
_refine_diff_density_max 0.334
_refine_diff_density_min -0.300
_refine_diff_density_rms 0.056
_refine_ls_extinction_method none
_refine_ls_goodness_of_fit_ref 1.031
_refine_ls_hydrogen_treatment constr
_refine_ls_matrix_type full
_refine_ls_number_parameters 712
_refine_ls_number_reflns 11581
_refine_ls_number_restraints 1
_refine_ls_restrained_S_all 1.031
_refine_ls_R_factor_all 0.0456
_refine_ls_R_factor_gt 0.0325
_refine_ls_shift/su_max 0.002
_refine_ls_shift/su_mean 0.000
_refine_ls_structure_factor_coef Fsqd
_refine_ls_weighting_details 'w=1/[\s^2^(Fo^2^)+(0.0318P)^2^+0.6176P] where P=(Fo^2^+2Fc^2^)/3'
_refine_ls_weighting_scheme calc
_refine_ls_wR_factor_gt 0.0713
_refine_ls_wR_factor_ref 0.0764
_reflns_Friedel_coverage 0.000
_reflns_number_gt 9245
_reflns_number_total 11581
_reflns_threshold_expression 'I > 2\s(I)'
_cod_data_source_file d3sc03606e2.cif
_cod_data_source_block cj1537_070815_a_sq
_cod_depositor_comments 'Adding full bibliography for 1571003--1571015.cif.'
_cod_database_code 1571008
_shelx_shelxl_version_number 2014/7
_shelx_space_group_comment
;
The symmetry employed for this shelxl refinement is uniquely defined
by the following loop, which should always be used as a source of
symmetry information in preference to the above space-group names.
They are only intended as comments.
;
_shelx_estimated_absorpt_t_min 0.684
_shelx_estimated_absorpt_t_max 0.824

loop_
_space_group_symop_operation_xyz
'x, y, z'
'-x, -y, -z'

loop_
_atom_site_label
_atom_site_type_symbol
_atom_site_fract_x
_atom_site_fract_y
_atom_site_fract_z
_atom_site_U_iso_or_equiv
_atom_site_adp_type
_atom_site_occupancy
_atom_site_site_symmetry_order
_atom_site_calc_flag
_atom_site_refinement_flags_posn
_atom_site_refinement_flags_adp
_atom_site_refinement_flags_occupancy
_atom_site_disorder_assembly
_atom_site_disorder_group
Zn01 Zn 0.82189(2) 0.69351(2) 0.59767(2) 0.01682(7) Uani 1 1 d . . . . .
Fe02 Fe 0.72632(3) 0.55439(2) 0.71160(2) 0.01390(8) Uani 1 1 d . . . . .
Fe03 Fe 0.85269(3) 0.62519(2) 0.75883(2) 0.01554(8) Uani 1 1 d . . . . .
Si04 Si 0.47373(5) 0.48783(5) 0.77210(3) 0.01757(15) Uani 1 1 d . . . . .
Si05 Si 0.83187(6) 0.74283(5) 0.88185(3) 0.01998(15) Uani 1 1 d . . . . .
Si06 Si 0.65622(6) 0.81119(5) 0.49428(3) 0.02356(16) Uani 1 1 d . . . . .
F5 F 0.63140(14) 1.08487(10) 0.66511(8) 0.0447(4) Uani 1 1 d . . . . .
F6 F 0.77510(13) 1.02386(10) 0.70882(9) 0.0452(4) Uani 1 1 d . . . . .
F4 F 0.61719(15) 1.07569(11) 0.77750(9) 0.0490(5) Uani 1 1 d . . . . .
F2 F 0.2798(9) 0.8975(4) 0.8251(6) 0.0372(12) Uani 0.772(11) 1 d . . P A 1
F1 F 0.3100(3) 0.7627(3) 0.7980(3) 0.0501(10) Uani 0.772(11) 1 d . . P A 1
F3 F 0.3420(3) 0.7800(3) 0.8956(2) 0.0496(13) Uani 0.772(11) 1 d . . P A 1
F1A F 0.307(8) 0.752(8) 0.830(7) 0.0501(10) Uani 0.051(11) 1 d . . P A 2
F2A F 0.308(4) 0.919(3) 0.847(3) 0.0372(12) Uani 0.051(11) 1 d . . P A 2
F3A F 0.374(5) 0.792(6) 0.917(3) 0.0496(13) Uani 0.051(11) 1 d . . P A 2
F0AA F 0.3202(17) 0.7494(17) 0.8397(13) 0.0501(10) Uani 0.179(14) 1 d . . P A 3
F1AA F 0.3579(16) 0.8197(15) 0.9110(10) 0.0496(13) Uani 0.179(14) 1 d . . P A 3
F2AA F 0.285(4) 0.918(2) 0.822(3) 0.0372(12) Uani 0.179(14) 1 d . . P A 3
N00B N 0.83114(15) 0.54560(12) 0.61245(9) 0.0148(4) Uani 1 1 d . . . . .
N00C N 0.73979(15) 0.68902(13) 0.70653(9) 0.0164(4) Uani 1 1 d . . . . .
N00D N 0.83418(15) 0.48941(13) 0.77428(9) 0.0159(4) Uani 1 1 d . . . . .
N00E N 0.95762(16) 0.77065(13) 0.55086(10) 0.0200(4) Uani 1 1 d . . . . .
N00F N 0.72928(16) 0.70513(13) 0.52930(10) 0.0195(4) Uani 1 1 d . . . . .
N00G N 0.60613(15) 0.49404(13) 0.78461(9) 0.0169(4) Uani 1 1 d . . . . .
N00H N 1.00735(15) 0.61410(13) 0.70119(9) 0.0181(4) Uani 1 1 d . . . . .
N00I N 0.89875(16) 0.71783(13) 0.79564(10) 0.0187(4) Uani 1 1 d . . . . .
C00L C 0.76678(18) 0.53249(16) 0.56562(11) 0.0164(5) Uani 1 1 d . . . . .
C00M C 0.75280(19) 0.44163(16) 0.56019(11) 0.0183(5) Uani 1 1 d . . . . .
H00M H 0.7860 0.3874 0.5887 0.022 Uiso 1 1 calc R U . . .
C00N C 0.92898(18) 0.41443(16) 0.74919(12) 0.0173(5) Uani 1 1 d . . . . .
H00N H 0.9215 0.3553 0.7877 0.021 Uiso 1 1 calc R U . . .
C00O C 0.64265(19) 0.46262(16) 0.84873(12) 0.0170(5) Uani 1 1 d . . . . .
C00P C 0.71573(18) 0.61520(16) 0.52422(11) 0.0170(5) Uani 1 1 d . . . . .
C00Q C 0.9997(2) 0.74694(17) 0.75170(12) 0.0210(5) Uani 1 1 d . . . . .
C00R C 0.5479(2) 0.75682(16) 0.76618(12) 0.0209(5) Uani 1 1 d . . . . .
H00R H 0.5210 0.6969 0.7756 0.025 Uiso 1 1 calc R U . . .
C00S C 0.91809(19) 0.39061(15) 0.68022(11) 0.0176(5) Uani 1 1 d . . . . .
H00A H 0.8414 0.3718 0.6891 0.021 Uiso 1 1 calc R U . . .
H00B H 0.9750 0.3352 0.6688 0.021 Uiso 1 1 calc R U . . .
C00T C 0.93558(18) 0.47360(15) 0.61433(11) 0.0166(5) Uani 1 1 d . . . . .
H00T H 0.9503 0.4444 0.5710 0.020 Uiso 1 1 calc R U . . .
C00U C 0.66245(19) 0.76553(16) 0.73036(11) 0.0173(5) Uani 1 1 d . . . . .
C00V C 1.07122(19) 0.52855(16) 0.67545(12) 0.0179(5) Uani 1 1 d . . . . .
H00V H 1.1543 0.5343 0.6639 0.021 Uiso 1 1 calc R U . . .
C00W C 0.80255(19) 0.42292(16) 0.90533(12) 0.0193(5) Uani 1 1 d . . . . .
H00W H 0.8820 0.4185 0.9009 0.023 Uiso 1 1 calc R U . . .
C00X C 0.6221(2) 0.93247(16) 0.74032(12) 0.0216(5) Uani 1 1 d . . . . .
C00Y C 0.69223(19) 0.42778(17) 0.51474(12) 0.0224(5) Uani 1 1 d . . . . .
H00Y H 0.6848 0.3653 0.5116 0.027 Uiso 1 1 calc R U . . .
C00Z C 0.64289(19) 0.50715(17) 0.47416(12) 0.0230(6) Uani 1 1 d . . . . .
H00Z H 0.6009 0.4994 0.4427 0.028 Uiso 1 1 calc R U . . .
C010 C 1.06461(19) 0.68449(17) 0.70347(12) 0.0207(5) Uani 1 1 d . . . . .
C011 C 0.76032(19) 0.45810(15) 0.84435(11) 0.0166(5) Uani 1 1 d . . . . .
C012 C 0.65436(19) 0.59789(17) 0.47910(12) 0.0214(5) Uani 1 1 d . . . . .
H012 H 0.6192 0.6510 0.4508 0.026 Uiso 1 1 calc R U . . .
C013 C 0.5711(2) 0.43490(17) 0.91780(12) 0.0234(6) Uani 1 1 d . . . . .
H013 H 0.4915 0.4391 0.9231 0.028 Uiso 1 1 calc R U . . .
C014 C 0.4734(2) 0.83424(17) 0.78798(13) 0.0248(6) Uani 1 1 d . . . . .
C015 C 1.04523(18) 0.51465(16) 0.60702(12) 0.0188(5) Uani 1 1 d . . . . .
H01A H 1.0433 0.5774 0.5736 0.023 Uiso 1 1 calc R U . . .
H01B H 1.1103 0.4724 0.5833 0.023 Uiso 1 1 calc R U . . .
C016 C 0.4724(2) 0.56579(17) 0.68124(12) 0.0228(5) Uani 1 1 d . . . . .
H01C H 0.4846 0.6303 0.6812 0.034 Uiso 1 1 calc R U . . .
H01D H 0.3985 0.5681 0.6711 0.034 Uiso 1 1 calc R U . . .
H01E H 0.5333 0.5396 0.6440 0.034 Uiso 1 1 calc R U . . .
C017 C 0.6975(2) 0.85531(16) 0.71886(12) 0.0207(5) Uani 1 1 d . . . . .
H017 H 0.7749 0.8635 0.6958 0.025 Uiso 1 1 calc R U . . .
C018 C 1.04690(18) 0.44228(16) 0.73712(12) 0.0193(5) Uani 1 1 d . . . . .
H01F H 1.1051 0.3875 0.7260 0.023 Uiso 1 1 calc R U . . .
H01G H 1.0532 0.4572 0.7822 0.023 Uiso 1 1 calc R U . . .
C019 C 0.5091(2) 0.92316(17) 0.77478(12) 0.0251(6) Uani 1 1 d . . . . .
H019 H 0.4572 0.9762 0.7891 0.030 Uiso 1 1 calc R U . . .
C01A C 0.9352(2) 0.69615(17) 0.94186(12) 0.0236(6) Uani 1 1 d . . . . .
C01B C 0.7139(2) 0.86110(17) 0.39385(12) 0.0254(6) Uani 1 1 d . . . . .
C01C C 1.0209(2) 0.75817(17) 0.48490(13) 0.0283(6) Uani 1 1 d . . . . .
H01H H 1.0037 0.7119 0.4642 0.034 Uiso 1 1 calc R U . . .
C01D C 0.4536(2) 0.36252(17) 0.77091(13) 0.0237(6) Uani 1 1 d . . . . .
C01E C 0.7302(2) 0.39431(17) 0.97235(12) 0.0247(6) Uani 1 1 d . . . . .
H01I H 0.7595 0.3700 1.0138 0.030 Uiso 1 1 calc R U . . .
C01F C 1.1749(2) 0.70339(18) 0.66233(13) 0.0278(6) Uani 1 1 d . . . . .
H01J H 1.2213 0.6600 0.6334 0.033 Uiso 1 1 calc R U . . .
C01G C 0.3505(2) 0.53525(18) 0.84123(13) 0.0260(6) Uani 1 1 d . . . . .
H01K H 0.3279 0.4834 0.8824 0.039 Uiso 1 1 calc R U . . .
H01L H 0.2861 0.5619 0.8196 0.039 Uiso 1 1 calc R U . . .
H01M H 0.3731 0.5853 0.8579 0.039 Uiso 1 1 calc R U . . .
C01H C 0.9833(2) 0.83705(17) 0.57806(13) 0.0273(6) Uani 1 1 d . . . . .
H01N H 0.9402 0.8466 0.6247 0.033 Uiso 1 1 calc R U . . .
C01I C 1.0427(2) 0.83033(18) 0.74948(13) 0.0311(6) Uani 1 1 d . . . . .
H01O H 0.9980 0.8751 0.7776 0.037 Uiso 1 1 calc R U . . .
C01J C 0.6614(2) 1.02797(18) 0.72345(14) 0.0310(6) Uani 1 1 d . . . . .
C01K C 0.6140(2) 0.40170(18) 0.97805(12) 0.0261(6) Uani 1 1 d . . . . .
H01P H 0.5634 0.3836 1.0240 0.031 Uiso 1 1 calc R U . . .
C01L C 1.1095(2) 0.80950(19) 0.44615(15) 0.0367(7) Uani 1 1 d . . . . .
H01Q H 1.1531 0.7979 0.4001 0.044 Uiso 1 1 calc R U . . .
C01M C 0.7044(2) 0.67746(18) 0.91614(13) 0.0273(6) Uani 1 1 d . . . . .
H01R H 0.6597 0.6934 0.8800 0.041 Uiso 1 1 calc R U . . .
H01S H 0.6574 0.6960 0.9612 0.041 Uiso 1 1 calc R U . . .
H01T H 0.7293 0.6086 0.9252 0.041 Uiso 1 1 calc R U . . .
C01N C 1.0103(2) 0.60545(18) 0.92127(14) 0.0340(6) Uani 1 1 d . . . . .
H01U H 0.9619 0.5582 0.9233 0.051 Uiso 1 1 calc R U . . .
H01V H 1.0583 0.5793 0.9552 0.051 Uiso 1 1 calc R U . . .
H01W H 1.0588 0.6209 0.8721 0.051 Uiso 1 1 calc R U . . .
C01O C 0.3537(2) 0.8209(2) 0.82881(18) 0.0426(8) Uani 1 1 d . . . . .
C01P C 0.4647(2) 0.29307(18) 0.84160(14) 0.0354(7) Uani 1 1 d . . . . .
H01X H 0.5409 0.2909 0.8484 0.053 Uiso 1 1 calc R U . . .
H01Y H 0.4532 0.2292 0.8393 0.053 Uiso 1 1 calc R U . . .
H H 0.4070 0.3148 0.8823 0.053 Uiso 1 1 calc R U . . .
C01Q C 1.1339(2) 0.87778(19) 0.47508(16) 0.0397(7) Uani 1 1 d . . . . .
H01Z H 1.1946 0.9142 0.4493 0.048 Uiso 1 1 calc R U . . .
C01R C 0.3338(2) 0.3642(2) 0.76125(15) 0.0356(7) Uani 1 1 d . . . . .
H01 H 0.2764 0.3889 0.8008 0.053 Uiso 1 1 calc R U . . .
HA H 0.3218 0.2994 0.7619 0.053 Uiso 1 1 calc R U . . .
HB H 0.3269 0.4055 0.7150 0.053 Uiso 1 1 calc R U . . .
C01S C 0.7780(2) 0.87126(18) 0.88470(14) 0.0346(7) Uani 1 1 d . . . . .
H0AA H 0.8393 0.9103 0.8584 0.052 Uiso 1 1 calc R U . . .
HC H 0.7526 0.8792 0.9351 0.052 Uiso 1 1 calc R U . . .
HD H 0.7138 0.8915 0.8621 0.052 Uiso 1 1 calc R U . . .
C01T C 1.1494(2) 0.8478(2) 0.70679(15) 0.0419(7) Uani 1 1 d . . . . .
H1AA H 1.1782 0.9040 0.7065 0.050 Uiso 1 1 calc R U . . .
C01U C 1.0131(2) 0.76983(19) 0.93661(15) 0.0359(7) Uani 1 1 d . . . . .
H2AA H 1.0611 0.7837 0.8872 0.054 Uiso 1 1 calc R U . . .
HE H 1.0616 0.7441 0.9703 0.054 Uiso 1 1 calc R U . . .
HF H 0.9663 0.8286 0.9490 0.054 Uiso 1 1 calc R U . . .
C01V C 1.2157(2) 0.7839(2) 0.66389(15) 0.0398(7) Uani 1 1 d . . . . .
H3AA H 1.2898 0.7963 0.6355 0.048 Uiso 1 1 calc R U . . .
C01W C 0.8655(2) 0.6722(2) 1.02120(13) 0.0368(7) Uani 1 1 d . . . . .
H4AA H 0.8149 0.7291 1.0343 0.055 Uiso 1 1 calc R U . . .
HG H 0.9176 0.6508 1.0529 0.055 Uiso 1 1 calc R U . . .
HH H 0.8198 0.6214 1.0267 0.055 Uiso 1 1 calc R U . . .
C01X C 1.0695(2) 0.89241(19) 0.54154(15) 0.0361(7) Uani 1 1 d . . . . .
H5AA H 1.0838 0.9400 0.5623 0.043 Uiso 1 1 calc R U . . .
C01Y C 0.5425(2) 0.32533(18) 0.70781(14) 0.0351(7) Uani 1 1 d . . . . .
H6AA H 0.5345 0.3676 0.6621 0.053 Uiso 1 1 calc R U . . .
HI H 0.5303 0.2608 0.7077 0.053 Uiso 1 1 calc R U . . .
HJ H 0.6192 0.3239 0.7134 0.053 Uiso 1 1 calc R U . . .
C01Z C 0.5002(2) 0.8038(2) 0.51131(15) 0.0432(8) Uani 1 1 d . . . . .
H7AA H 0.4863 0.7860 0.4699 0.065 Uiso 1 1 calc R U . . .
HK H 0.4565 0.8660 0.5180 0.065 Uiso 1 1 calc R U . . .
HL H 0.4762 0.7557 0.5549 0.065 Uiso 1 1 calc R U . . .
C020 C 0.8387(2) 0.8780(2) 0.37850(17) 0.0511(9) Uani 1 1 d . . . . .
H02A H 0.8436 0.9224 0.4075 0.077 Uiso 1 1 calc R U . . .
H02B H 0.8666 0.9051 0.3271 0.077 Uiso 1 1 calc R U . . .
H02C H 0.8853 0.8173 0.3912 0.077 Uiso 1 1 calc R U . . .
C021 C 0.6442(2) 0.9576(2) 0.37198(15) 0.0447(8) Uani 1 1 d . . . . .
H02D H 0.5639 0.9489 0.3817 0.067 Uiso 1 1 calc R U . . .
H02E H 0.6734 0.9828 0.3203 0.067 Uiso 1 1 calc R U . . .
H02F H 0.6507 1.0025 0.4000 0.067 Uiso 1 1 calc R U . . .
C022 C 0.6704(3) 0.90155(19) 0.54384(15) 0.0476(8) Uani 1 1 d . . . . .
H02G H 0.6282 0.8858 0.5946 0.071 Uiso 1 1 calc R U . . .
H02H H 0.6393 0.9651 0.5217 0.071 Uiso 1 1 calc R U . . .
H02I H 0.7510 0.9010 0.5411 0.071 Uiso 1 1 calc R U . . .
C023 C 0.7110(3) 0.7948(2) 0.34537(15) 0.0643(11) Uani 1 1 d . . . . .
H02J H 0.7563 0.7334 0.3583 0.096 Uiso 1 1 calc R U . . .
H02K H 0.7429 0.8236 0.2948 0.096 Uiso 1 1 calc R U . . .
H02L H 0.6320 0.7849 0.3519 0.096 Uiso 1 1 calc R U . . .

loop_
_atom_site_aniso_label
_atom_site_aniso_U_11
_atom_site_aniso_U_22
_atom_site_aniso_U_33
_atom_site_aniso_U_23
_atom_site_aniso_U_13
_atom_site_aniso_U_12
Zn01 0.01845(15) 0.01698(15) 0.01358(14) -0.00282(11) -0.00204(11) -0.00210(11)
Fe02 0.01218(17) 0.01653(18) 0.01109(16) -0.00261(13) -0.00091(13) -0.00054(13)
Fe03 0.01399(18) 0.01815(18) 0.01386(17) -0.00401(13) -0.00215(13) -0.00160(14)
Si04 0.0134(3) 0.0231(4) 0.0159(3) -0.0037(3) -0.0027(3) -0.0032(3)
Si05 0.0198(4) 0.0232(4) 0.0173(3) -0.0068(3) -0.0037(3) -0.0015(3)
Si06 0.0281(4) 0.0224(4) 0.0180(3) -0.0047(3) -0.0073(3) 0.0052(3)
F5 0.0630(12) 0.0224(8) 0.0410(10) 0.0055(7) -0.0114(9) -0.0044(8)
F6 0.0415(10) 0.0267(9) 0.0663(12) -0.0083(8) -0.0081(9) -0.0111(7)
F4 0.0725(12) 0.0289(9) 0.0445(10) -0.0210(8) 0.0003(9) -0.0096(8)
F2 0.0240(15) 0.020(3) 0.0571(18) -0.009(3) 0.0023(12) 0.005(2)
F1 0.0204(13) 0.0526(17) 0.083(3) -0.031(2) -0.010(2) -0.0010(11)
F3 0.0331(17) 0.054(2) 0.0421(19) 0.0116(16) 0.0044(13) -0.0068(14)
F1A 0.0204(13) 0.0526(17) 0.083(3) -0.031(2) -0.010(2) -0.0010(11)
F2A 0.0240(15) 0.020(3) 0.0571(18) -0.009(3) 0.0023(12) 0.005(2)
F3A 0.0331(17) 0.054(2) 0.0421(19) 0.0116(16) 0.0044(13) -0.0068(14)
F0AA 0.0204(13) 0.0526(17) 0.083(3) -0.031(2) -0.010(2) -0.0010(11)
F1AA 0.0331(17) 0.054(2) 0.0421(19) 0.0116(16) 0.0044(13) -0.0068(14)
F2AA 0.0240(15) 0.020(3) 0.0571(18) -0.009(3) 0.0023(12) 0.005(2)
N00B 0.0138(10) 0.0163(10) 0.0127(9) -0.0039(8) -0.0019(8) 0.0007(8)
N00C 0.0164(10) 0.0172(10) 0.0150(10) -0.0046(8) -0.0031(8) -0.0004(8)
N00D 0.0123(10) 0.0201(11) 0.0136(10) -0.0023(8) -0.0020(8) -0.0010(8)
N00E 0.0209(11) 0.0190(11) 0.0171(10) -0.0006(8) -0.0024(9) -0.0027(9)
N00F 0.0211(11) 0.0204(11) 0.0173(10) -0.0049(8) -0.0059(8) -0.0001(9)
N00G 0.0164(10) 0.0213(11) 0.0120(10) -0.0010(8) -0.0025(8) -0.0046(8)
N00H 0.0149(10) 0.0223(11) 0.0159(10) -0.0047(8) -0.0012(8) -0.0027(8)
N00I 0.0201(11) 0.0195(11) 0.0161(10) -0.0038(8) -0.0027(8) -0.0042(9)
C00L 0.0120(12) 0.0239(13) 0.0122(11) -0.0063(10) 0.0011(9) -0.0026(10)
C00M 0.0179(13) 0.0209(13) 0.0132(12) -0.0028(10) 0.0004(10) -0.0027(10)
C00N 0.0152(12) 0.0176(12) 0.0171(12) -0.0010(10) -0.0047(10) 0.0009(10)
C00O 0.0167(12) 0.0189(13) 0.0157(12) -0.0036(10) -0.0042(10) -0.0023(10)
C00P 0.0129(12) 0.0225(13) 0.0120(11) -0.0033(10) 0.0014(9) -0.0008(10)
C00Q 0.0226(13) 0.0236(14) 0.0163(12) -0.0018(10) -0.0027(10) -0.0080(11)
C00R 0.0255(14) 0.0170(13) 0.0200(12) -0.0031(10) -0.0075(11) -0.0001(11)
C00S 0.0148(12) 0.0166(12) 0.0196(12) -0.0043(10) -0.0029(10) 0.0014(10)
C00T 0.0176(13) 0.0178(12) 0.0141(12) -0.0070(9) -0.0027(10) 0.0013(10)
C00U 0.0218(13) 0.0192(13) 0.0100(11) -0.0022(9) -0.0055(10) 0.0008(10)
C00V 0.0112(12) 0.0213(13) 0.0191(12) -0.0063(10) 0.0004(10) -0.0009(10)
C00W 0.0154(12) 0.0244(13) 0.0187(12) -0.0052(10) -0.0049(10) -0.0020(10)
C00X 0.0307(15) 0.0149(13) 0.0196(13) -0.0033(10) -0.0090(11) -0.0002(11)
C00Y 0.0195(13) 0.0269(14) 0.0212(13) -0.0085(11) 0.0022(10) -0.0104(11)
C00Z 0.0166(13) 0.0369(16) 0.0170(12) -0.0076(11) -0.0018(10) -0.0081(11)
C010 0.0203(13) 0.0235(14) 0.0167(12) -0.0009(10) -0.0032(10) -0.0049(11)
C011 0.0183(13) 0.0156(12) 0.0129(11) -0.0009(9) 0.0002(10) -0.0037(10)
C012 0.0150(13) 0.0282(14) 0.0182(12) -0.0020(10) -0.0028(10) -0.0014(11)
C013 0.0162(13) 0.0320(15) 0.0189(13) -0.0026(11) -0.0001(10) -0.0056(11)
C014 0.0215(14) 0.0244(14) 0.0236(13) -0.0043(11) -0.0024(11) 0.0033(11)
C015 0.0141(12) 0.0206(13) 0.0175(12) -0.0051(10) 0.0016(10) 0.0013(10)
C016 0.0188(13) 0.0278(14) 0.0228(13) -0.0053(11) -0.0074(10) -0.0017(11)
C017 0.0201(13) 0.0240(14) 0.0165(12) -0.0042(10) -0.0024(10) -0.0019(11)
C018 0.0139(12) 0.0222(13) 0.0194(12) -0.0055(10) -0.0026(10) 0.0029(10)
C019 0.0287(15) 0.0213(14) 0.0214(13) -0.0059(11) -0.0060(11) 0.0077(11)
C01A 0.0217(14) 0.0299(15) 0.0181(13) -0.0021(11) -0.0045(10) -0.0050(11)
C01B 0.0334(15) 0.0254(14) 0.0184(13) -0.0020(11) -0.0078(11) -0.0071(12)
C01C 0.0301(15) 0.0245(14) 0.0255(14) -0.0060(11) 0.0011(12) -0.0034(12)
C01D 0.0204(13) 0.0256(14) 0.0252(13) -0.0073(11) -0.0017(11) -0.0068(11)
C01E 0.0249(14) 0.0325(15) 0.0147(12) 0.0000(11) -0.0067(11) -0.0024(11)
C01F 0.0248(14) 0.0301(15) 0.0255(14) -0.0049(11) 0.0008(11) -0.0075(12)
C01G 0.0195(14) 0.0327(15) 0.0235(13) -0.0067(11) -0.0020(11) -0.0017(11)
C01H 0.0290(15) 0.0278(15) 0.0241(14) -0.0048(11) -0.0030(11) -0.0075(12)
C01I 0.0377(16) 0.0293(15) 0.0251(14) -0.0094(12) 0.0030(12) -0.0130(13)
C01J 0.0348(17) 0.0236(15) 0.0320(15) -0.0088(12) -0.0042(13) 0.0003(12)
C01K 0.0260(15) 0.0351(15) 0.0140(12) -0.0012(11) -0.0011(11) -0.0071(12)
C01L 0.0318(16) 0.0318(16) 0.0325(16) -0.0039(13) 0.0111(13) -0.0030(13)
C01M 0.0223(14) 0.0392(16) 0.0201(13) -0.0109(12) -0.0030(11) -0.0002(12)
C01N 0.0312(16) 0.0338(16) 0.0361(16) -0.0050(13) -0.0141(13) 0.0042(13)
C01O 0.0295(17) 0.0269(17) 0.057(2) -0.0045(15) 0.0025(15) 0.0055(14)
C01P 0.0402(17) 0.0271(15) 0.0376(16) -0.0005(12) -0.0075(13) -0.0128(13)
C01Q 0.0311(17) 0.0265(16) 0.0498(19) 0.0029(14) 0.0030(14) -0.0096(13)
C01R 0.0303(16) 0.0436(17) 0.0391(17) -0.0144(14) -0.0070(13) -0.0148(13)
C01S 0.0429(17) 0.0322(16) 0.0317(15) -0.0161(13) -0.0133(13) 0.0068(13)
C01T 0.0487(19) 0.0381(17) 0.0408(17) -0.0097(14) 0.0018(15) -0.0286(15)
C01U 0.0345(16) 0.0422(18) 0.0377(16) -0.0070(13) -0.0175(13) -0.0092(13)
C01V 0.0333(17) 0.0438(18) 0.0407(17) -0.0105(14) 0.0080(13) -0.0249(14)
C01W 0.0328(16) 0.0559(19) 0.0222(14) -0.0066(13) -0.0085(12) -0.0056(14)
C01X 0.0361(17) 0.0312(16) 0.0411(17) -0.0061(13) -0.0044(14) -0.0143(13)
C01Y 0.0386(17) 0.0271(15) 0.0383(16) -0.0127(13) -0.0004(13) -0.0074(13)
C01Z 0.0270(16) 0.0436(18) 0.0390(17) 0.0077(14) 0.0002(13) 0.0103(13)
C020 0.0392(19) 0.054(2) 0.0474(19) 0.0132(16) -0.0078(15) -0.0108(16)
C021 0.0426(19) 0.0474(19) 0.0324(16) 0.0130(14) -0.0112(14) -0.0014(15)
C022 0.081(2) 0.0297(17) 0.0357(17) -0.0136(13) -0.0313(16) 0.0190(16)
C023 0.121(3) 0.054(2) 0.0188(15) -0.0074(14) 0.0034(18) -0.046(2)

loop_
_atom_type_symbol
_atom_type_description
_atom_type_scat_dispersion_real
_atom_type_scat_dispersion_imag
_atom_type_scat_source
C C 0.0033 0.0016 'International Tables Vol C Tables 4.2.6.8 and 6.1.1.4'
H H 0.0000 0.0000 'International Tables Vol C Tables 4.2.6.8 and 6.1.1.4'
F F 0.0171 0.0103 'International Tables Vol C Tables 4.2.6.8 and 6.1.1.4'
Fe Fe 0.3463 0.8444 'International Tables Vol C Tables 4.2.6.8 and 6.1.1.4'
N N 0.0061 0.0033 'International Tables Vol C Tables 4.2.6.8 and 6.1.1.4'
Si Si 0.0817 0.0704 'International Tables Vol C Tables 4.2.6.8 and 6.1.1.4'
Zn Zn 0.2839 1.4301 'International Tables Vol C Tables 4.2.6.8 and 6.1.1.4'

loop_
_geom_angle_atom_site_label_1
_geom_angle_atom_site_label_2
_geom_angle_atom_site_label_3
_geom_angle
_geom_angle_site_symmetry_1
_geom_angle_site_symmetry_3
_geom_angle_publ_flag
N00F Zn01 N00E 110.51(8) . . ?
N00F Zn01 N00C 118.65(7) . . ?
N00E Zn01 N00C 119.22(7) . . ?
N00F Zn01 N00B 87.86(7) . . ?
N00E Zn01 N00B 125.30(7) . . ?
N00C Zn01 N00B 90.96(7) . . ?
N00F Zn01 Fe02 102.15(6) . . ?
N00E Zn01 Fe02 146.36(5) . . ?
N00C Zn01 Fe02 45.16(5) . . ?
N00B Zn01 Fe02 46.64(5) . . ?
N00G Fe02 N00C 119.61(8) . . ?
N00G Fe02 N00D 88.36(7) . . ?
N00C Fe02 N00D 99.65(7) . . ?
N00G Fe02 N00B 141.70(7) . . ?
N00C Fe02 N00B 95.96(7) . . ?
N00D Fe02 N00B 99.95(7) . . ?
N00G Fe02 Fe03 114.83(5) . . ?
N00C Fe02 Fe03 49.46(5) . . ?
N00D Fe02 Fe03 50.41(5) . . ?
N00B Fe02 Fe03 98.58(5) . . ?
N00G Fe02 Zn01 156.49(6) . . ?
N00C Fe02 Zn01 48.43(5) . . ?
N00D Fe02 Zn01 112.40(5) . . ?
N00B Fe02 Zn01 48.45(5) . . ?
Fe03 Fe02 Zn01 74.327(13) . . ?
N00I Fe03 N00H 84.94(8) . . ?
N00I Fe03 N00C 108.36(8) . . ?
N00H Fe03 N00C 115.28(8) . . ?
N00I Fe03 N00D 144.92(8) . . ?
N00H Fe03 N00D 96.00(8) . . ?
N00C Fe03 N00D 102.88(7) . . ?
N00I Fe03 Fe02 157.22(6) . . ?
N00H Fe03 Fe02 111.47(6) . . ?
N00C Fe03 Fe02 50.98(5) . . ?
N00D Fe03 Fe02 52.12(5) . . ?
N00G Si04 C01G 113.47(10) . . ?
N00G Si04 C016 104.56(10) . . ?
C01G Si04 C016 108.37(11) . . ?
N00G Si04 C01D 112.82(10) . . ?
C01G Si04 C01D 108.27(11) . . ?
C016 Si04 C01D 109.16(11) . . ?
N00I Si05 C01M 105.71(10) . . ?
N00I Si05 C01S 115.67(11) . . ?
C01M Si05 C01S 106.54(12) . . ?
N00I Si05 C01A 108.56(10) . . ?
C01M Si05 C01A 110.62(11) . . ?
C01S Si05 C01A 109.64(11) . . ?
N00F Si06 C022 105.93(11) . . ?
N00F Si06 C01Z 112.29(11) . . ?
C022 Si06 C01Z 107.66(14) . . ?
N00F Si06 C01B 115.86(10) . . ?
C022 Si06 C01B 106.30(12) . . ?
C01Z Si06 C01B 108.31(12) . . ?
C00L N00B C00T 113.44(16) . . ?
C00L N00B Fe02 109.81(13) . . ?
C00T N00B Fe02 113.78(13) . . ?
C00L N00B Zn01 104.23(13) . . ?
C00T N00B Zn01 126.93(13) . . ?
Fe02 N00B Zn01 84.91(7) . . ?
C00U N00C Fe03 119.73(14) . . ?
C00U N00C Fe02 133.47(15) . . ?
Fe03 N00C Fe02 79.57(7) . . ?
C00U N00C Zn01 121.96(14) . . ?
Fe03 N00C Zn01 105.48(8) . . ?
Fe02 N00C Zn01 86.41(7) . . ?
C011 N00D C00N 114.06(17) . . ?
C011 N00D Fe03 111.20(13) . . ?
C00N N00D Fe03 123.67(14) . . ?
C011 N00D Fe02 104.35(13) . . ?
C00N N00D Fe02 119.83(13) . . ?
Fe03 N00D Fe02 77.47(6) . . ?
C01H N00E C01C 117.0(2) . . ?
C01H N00E Zn01 125.49(16) . . ?
C01C N00E Zn01 117.31(16) . . ?
C00P N00F Si06 125.61(15) . . ?
C00P N00F Zn01 109.37(14) . . ?
Si06 N00F Zn01 124.09(10) . . ?
C00O N00G Si04 127.57(15) . . ?
C00O N00G Fe02 107.82(14) . . ?
Si04 N00G Fe02 124.50(10) . . ?
C010 N00H C00V 119.67(18) . . ?
C010 N00H Fe03 112.20(15) . . ?
C00V N00H Fe03 125.66(14) . . ?
C00Q N00I Si05 126.04(15) . . ?
C00Q N00I Fe03 110.59(14) . . ?
Si05 N00I Fe03 122.43(10) . . ?
C00M C00L C00P 119.7(2) . . ?
C00M C00L N00B 121.7(2) . . ?
C00P C00L N00B 118.51(19) . . ?
C00Y C00M C00L 122.5(2) . . ?
C00Y C00M H00M 118.8 . . ?
C00L C00M H00M 118.8 . . ?
N00D C00N C018 113.08(18) . . ?
N00D C00N C00S 110.66(17) . . ?
C018 C00N C00S 109.76(18) . . ?
N00D C00N H00N 107.7 . . ?
C018 C00N H00N 107.7 . . ?
C00S C00N H00N 107.7 . . ?
N00G C00O C013 124.9(2) . . ?
N00G C00O C011 118.29(19) . . ?
C013 C00O C011 116.8(2) . . ?
N00F C00P C012 124.0(2) . . ?
N00F C00P C00L 120.02(19) . . ?
C012 C00P C00L 115.9(2) . . ?
N00I C00Q C01I 126.2(2) . . ?
N00I C00Q C010 115.2(2) . . ?
C01I C00Q C010 118.6(2) . . ?
C014 C00R C00U 121.0(2) . . ?
C014 C00R H00R 119.5 . . ?
C00U C00R H00R 119.5 . . ?
C00N C00S C00T 113.76(18) . . ?
C00N C00S H00A 108.8 . . ?
C00T C00S H00A 108.8 . . ?
C00N C00S H00B 108.8 . . ?
C00T C00S H00B 108.8 . . ?
H00A C00S H00B 107.7 . . ?
N00B C00T C015 115.41(18) . . ?
N00B C00T C00S 113.47(17) . . ?
C015 C00T C00S 109.64(18) . . ?
N00B C00T H00T 105.8 . . ?
C015 C00T H00T 105.8 . . ?
C00S C00T H00T 105.8 . . ?
C017 C00U C00R 116.9(2) . . ?
C017 C00U N00C 120.6(2) . . ?
C00R C00U N00C 122.5(2) . . ?
N00H C00V C018 108.32(17) . . ?
N00H C00V C015 113.63(18) . . ?
C018 C00V C015 111.07(18) . . ?
N00H C00V H00V 107.9 . . ?
C018 C00V H00V 107.9 . . ?
C015 C00V H00V 107.9 . . ?
C01E C00W C011 120.8(2) . . ?
C01E C00W H00W 119.6 . . ?
C011 C00W H00W 119.6 . . ?
C019 C00X C017 120.8(2) . . ?
C019 C00X C01J 119.2(2) . . ?
C017 C00X C01J 119.9(2) . . ?
C00Z C00Y C00M 118.4(2) . . ?
C00Z C00Y H00Y 120.8 . . ?
C00M C00Y H00Y 120.8 . . ?
C00Y C00Z C012 120.3(2) . . ?
C00Y C00Z H00Z 119.8 . . ?
C012 C00Z H00Z 119.8 . . ?
N00H C010 C01F 127.2(2) . . ?
N00H C010 C00Q 114.0(2) . . ?
C01F C010 C00Q 118.8(2) . . ?
C00W C011 C00O 121.0(2) . . ?
C00W C011 N00D 121.6(2) . . ?
C00O C011 N00D 117.48(19) . . ?
C00Z C012 C00P 123.2(2) . . ?
C00Z C012 H012 118.4 . . ?
C00P C012 H012 118.4 . . ?
C01K C013 C00O 121.6(2) . . ?
C01K C013 H013 119.2 . . ?
C00O C013 H013 119.2 . . ?
C00R C014 C019 121.3(2) . . ?
C00R C014 C01O 119.3(2) . . ?
C019 C014 C01O 119.3(2) . . ?
C00T C015 C00V 118.93(18) . . ?
C00T C015 H01A 107.6 . . ?
C00V C015 H01A 107.6 . . ?
C00T C015 H01B 107.6 . . ?
C00V C015 H01B 107.6 . . ?
H01A C015 H01B 107.0 . . ?
Si04 C016 H01C 109.5 . . ?
Si04 C016 H01D 109.5 . . ?
H01C C016 H01D 109.5 . . ?
Si04 C016 H01E 109.5 . . ?
H01C C016 H01E 109.5 . . ?
H01D C016 H01E 109.5 . . ?
C00X C017 C00U 121.7(2) . . ?
C00X C017 H017 119.2 . . ?
C00U C017 H017 119.2 . . ?
C00N C018 C00V 112.40(18) . . ?
C00N C018 H01F 109.1 . . ?
C00V C018 H01F 109.1 . . ?
C00N C018 H01G 109.1 . . ?
C00V C018 H01G 109.1 . . ?
H01F C018 H01G 107.9 . . ?
C00X C019 C014 118.3(2) . . ?
C00X C019 H019 120.9 . . ?
C014 C019 H019 120.9 . . ?
C01N C01A C01U 108.4(2) . . ?
C01N C01A C01W 108.9(2) . . ?
C01U C01A C01W 108.0(2) . . ?
C01N C01A Si05 110.45(16) . . ?
C01U C01A Si05 112.41(17) . . ?
C01W C01A Si05 108.58(16) . . ?
C023 C01B C020 107.1(2) . . ?
C023 C01B C021 108.7(2) . . ?
C020 C01B C021 107.8(2) . . ?
C023 C01B Si06 113.19(18) . . ?
C020 C01B Si06 110.27(18) . . ?
C021 C01B Si06 109.58(17) . . ?
N00E C01C C01L 122.9(2) . . ?
N00E C01C H01H 118.5 . . ?
C01L C01C H01H 118.5 . . ?
C01P C01D C01Y 108.4(2) . . ?
C01P C01D C01R 108.5(2) . . ?
C01Y C01D C01R 108.7(2) . . ?
C01P C01D Si04 111.68(17) . . ?
C01Y C01D Si04 110.60(16) . . ?
C01R C01D Si04 108.82(17) . . ?
C00W C01E C01K 118.9(2) . . ?
C00W C01E H01I 120.5 . . ?
C01K C01E H01I 120.5 . . ?
C01V C01F C010 120.4(2) . . ?
C01V C01F H01J 119.8 . . ?
C010 C01F H01J 119.8 . . ?
Si04 C01G H01K 109.5 . . ?
Si04 C01G H01L 109.5 . . ?
H01K C01G H01L 109.5 . . ?
Si04 C01G H01M 109.5 . . ?
H01K C01G H01M 109.5 . . ?
H01L C01G H01M 109.5 . . ?
N00E C01H C01X 123.1(2) . . ?
N00E C01H H01N 118.4 . . ?
C01X C01H H01N 118.4 . . ?
C01T C01I C00Q 120.5(2) . . ?
C01T C01I H01O 119.7 . . ?
C00Q C01I H01O 119.7 . . ?
F4 C01J F6 106.7(2) . . ?
F4 C01J F5 105.8(2) . . ?
F6 C01J F5 105.6(2) . . ?
F4 C01J C00X 112.7(2) . . ?
F6 C01J C00X 113.3(2) . . ?
F5 C01J C00X 112.2(2) . . ?
C013 C01K C01E 120.9(2) . . ?
C013 C01K H01P 119.6 . . ?
C01E C01K H01P 119.6 . . ?
C01Q C01L C01C 119.0(2) . . ?
C01Q C01L H01Q 120.5 . . ?
C01C C01L H01Q 120.5 . . ?
Si05 C01M H01R 109.5 . . ?
Si05 C01M H01S 109.5 . . ?
H01R C01M H01S 109.5 . . ?
Si05 C01M H01T 109.5 . . ?
H01R C01M H01T 109.5 . . ?
H01S C01M H01T 109.5 . . ?
C01A C01N H01U 109.5 . . ?
C01A C01N H01V 109.5 . . ?
H01U C01N H01V 109.5 . . ?
C01A C01N H01W 109.5 . . ?
H01U C01N H01W 109.5 . . ?
H01V C01N H01W 109.5 . . ?
F3 C01O F2 108.6(6) . . ?
F3 C01O F1 105.7(3) . . ?
F2 C01O F1 101.3(5) . . ?
F0AA C01O C014 121.6(11) . . ?
F1A C01O C014 124(5) . . ?
F3 C01O C014 114.4(3) . . ?
F2 C01O C014 115.5(4) . . ?
F1 C01O C014 110.2(3) . . ?
F0AA C01O F2AA 127(2) . . ?
C014 C01O F2AA 107.0(17) . . ?
F1A C01O F2A 133(5) . . ?
C014 C01O F2A 101.5(17) . . ?
F0AA C01O F1AA 98.0(13) . . ?
C014 C01O F1AA 101.4(7) . . ?
F2AA C01O F1AA 92(2) . . ?
F1A C01O F3A 101(6) . . ?
C014 C01O F3A 98.2(19) . . ?
F2A C01O F3A 83(3) . . ?
C01D C01P H01X 109.5 . . ?
C01D C01P H01Y 109.5 . . ?
H01X C01P H01Y 109.5 . . ?
C01D C01P H 109.5 . . ?
H01X C01P H 109.5 . . ?
H01Y C01P H 109.5 . . ?
C01X C01Q C01L 118.9(3) . . ?
C01X C01Q H01Z 120.6 . . ?
C01L C01Q H01Z 120.6 . . ?
C01D C01R H01 109.5 . . ?
C01D C01R HA 109.5 . . ?
H01 C01R HA 109.5 . . ?
C01D C01R HB 109.5 . . ?
H01 C01R HB 109.5 . . ?
HA C01R HB 109.5 . . ?
Si05 C01S H0AA 109.5 . . ?
Si05 C01S HC 109.5 . . ?
H0AA C01S HC 109.5 . . ?
Si05 C01S HD 109.5 . . ?
H0AA C01S HD 109.5 . . ?
HC C01S HD 109.5 . . ?
C01I C01T C01V 120.7(2) . . ?
C01I C01T H1AA 119.6 . . ?
C01V C01T H1AA 119.6 . . ?
C01A C01U H2AA 109.5 . . ?
C01A C01U HE 109.5 . . ?
H2AA C01U HE 109.5 . . ?
C01A C01U HF 109.5 . . ?
H2AA C01U HF 109.5 . . ?
HE C01U HF 109.5 . . ?
C01F C01V C01T 120.6(3) . . ?
C01F C01V H3AA 119.7 . . ?
C01T C01V H3AA 119.7 . . ?
C01A C01W H4AA 109.5 . . ?
C01A C01W HG 109.5 . . ?
H4AA C01W HG 109.5 . . ?
C01A C01W HH 109.5 . . ?
H4AA C01W HH 109.5 . . ?
HG C01W HH 109.5 . . ?
C01Q C01X C01H 119.0(3) . . ?
C01Q C01X H5AA 120.5 . . ?
C01H C01X H5AA 120.5 . . ?
C01D C01Y H6AA 109.5 . . ?
C01D C01Y HI 109.5 . . ?
H6AA C01Y HI 109.5 . . ?
C01D C01Y HJ 109.5 . . ?
H6AA C01Y HJ 109.5 . . ?
HI C01Y HJ 109.5 . . ?
Si06 C01Z H7AA 109.5 . . ?
Si06 C01Z HK 109.5 . . ?
H7AA C01Z HK 109.5 . . ?
Si06 C01Z HL 109.5 . . ?
H7AA C01Z HL 109.5 . . ?
HK C01Z HL 109.5 . . ?
C01B C020 H02A 109.5 . . ?
C01B C020 H02B 109.5 . . ?
H02A C020 H02B 109.5 . . ?
C01B C020 H02C 109.5 . . ?
H02A C020 H02C 109.5 . . ?
H02B C020 H02C 109.5 . . ?
C01B C021 H02D 109.5 . . ?
C01B C021 H02E 109.5 . . ?
H02D C021 H02E 109.5 . . ?
C01B C021 H02F 109.5 . . ?
H02D C021 H02F 109.5 . . ?
H02E C021 H02F 109.5 . . ?
Si06 C022 H02G 109.5 . . ?
Si06 C022 H02H 109.5 . . ?
H02G C022 H02H 109.5 . . ?
Si06 C022 H02I 109.5 . . ?
H02G C022 H02I 109.5 . . ?
H02H C022 H02I 109.5 . . ?
C01B C023 H02J 109.5 . . ?
C01B C023 H02K 109.5 . . ?
H02J C023 H02K 109.5 . . ?
C01B C023 H02L 109.5 . . ?
H02J C023 H02L 109.5 . . ?
H02K C023 H02L 109.5 . . ?

loop_
_geom_bond_atom_site_label_1
_geom_bond_atom_site_label_2
_geom_bond_distance
_geom_bond_site_symmetry_2
_geom_bond_publ_flag
Zn01 N00F 1.9598(18) . ?
Zn01 N00E 2.0607(19) . ?
Zn01 N00C 2.0843(17) . ?
Zn01 N00B 2.0891(18) . ?
Zn01 Fe02 2.7805(4) . ?
Fe02 N00G 1.9248(18) . ?
Fe02 N00C 1.9756(18) . ?
Fe02 N00D 2.0222(18) . ?
Fe02 N00B 2.0296(17) . ?
Fe02 Fe03 2.5008(4) . ?
Fe03 N00I 1.9143(18) . ?
Fe03 N00H 1.9217(18) . ?
Fe03 N00C 1.9324(18) . ?
Fe03 N00D 1.9742(18) . ?
Si04 N00G 1.7416(19) . ?
Si04 C01G 1.876(2) . ?
Si04 C016 1.877(2) . ?
Si04 C01D 1.895(2) . ?
Si05 N00I 1.7554(19) . ?
Si05 C01M 1.867(2) . ?
Si05 C01S 1.872(2) . ?
Si05 C01A 1.905(2) . ?
Si06 N00F 1.7297(19) . ?
Si06 C022 1.876(3) . ?
Si06 C01Z 1.877(3) . ?
Si06 C01B 1.909(2) . ?
F5 C01J 1.346(3) . ?
F6 C01J 1.342(3) . ?
F4 C01J 1.340(3) . ?
F2 C01O 1.302(10) . ?
F1 C01O 1.409(5) . ?
F3 C01O 1.285(5) . ?
F1A C01O 1.25(11) . ?
F2A C01O 1.52(4) . ?
F3A C01O 1.77(7) . ?
F0AA C01O 1.14(2) . ?
F1AA C01O 1.63(2) . ?
F2AA C01O 1.50(4) . ?
N00B C00L 1.441(3) . ?
N00B C00T 1.504(3) . ?
N00C C00U 1.403(3) . ?
N00D C011 1.442(3) . ?
N00D C00N 1.501(3) . ?
N00E C01H 1.336(3) . ?
N00E C01C 1.346(3) . ?
N00F C00P 1.382(3) . ?
N00G C00O 1.405(3) . ?
N00H C010 1.366(3) . ?
N00H C00V 1.462(3) . ?
N00I C00Q 1.373(3) . ?
C00L C00M 1.399(3) . ?
C00L C00P 1.430(3) . ?
C00M C00Y 1.387(3) . ?
C00M H00M 0.9500 . ?
C00N C018 1.522(3) . ?
C00N C00S 1.527(3) . ?
C00N H00N 1.0000 . ?
C00O C013 1.406(3) . ?
C00O C011 1.419(3) . ?
C00P C012 1.410(3) . ?
C00Q C01I 1.401(3) . ?
C00Q C010 1.442(3) . ?
C00R C014 1.385(3) . ?
C00R C00U 1.402(3) . ?
C00R H00R 0.9500 . ?
C00S C00T 1.541(3) . ?
C00S H00A 0.9900 . ?
C00S H00B 0.9900 . ?
C00T C015 1.536(3) . ?
C00T H00T 1.0000 . ?
C00U C017 1.401(3) . ?
C00V C018 1.531(3) . ?
C00V C015 1.537(3) . ?
C00V H00V 1.0000 . ?
C00W C01E 1.384(3) . ?
C00W C011 1.391(3) . ?
C00W H00W 0.9500 . ?
C00X C019 1.382(3) . ?
C00X C017 1.385(3) . ?
C00X C01J 1.490(3) . ?
C00Y C00Z 1.383(3) . ?
C00Y H00Y 0.9500 . ?
C00Z C012 1.385(3) . ?
C00Z H00Z 0.9500 . ?
C010 C01F 1.411(3) . ?
C012 H012 0.9500 . ?
C013 C01K 1.380(3) . ?
C013 H013 0.9500 . ?
C014 C019 1.388(3) . ?
C014 C01O 1.491(4) . ?
C015 H01A 0.9900 . ?
C015 H01B 0.9900 . ?
C016 H01C 0.9800 . ?
C016 H01D 0.9800 . ?
C016 H01E 0.9800 . ?
C017 H017 0.9500 . ?
C018 H01F 0.9900 . ?
C018 H01G 0.9900 . ?
C019 H019 0.9500 . ?
C01A C01N 1.534(3) . ?
C01A C01U 1.538(3) . ?
C01A C01W 1.545(3) . ?
C01B C023 1.523(3) . ?
C01B C020 1.537(4) . ?
C01B C021 1.538(3) . ?
C01C C01L 1.376(3) . ?
C01C H01H 0.9500 . ?
C01D C01P 1.536(3) . ?
C01D C01Y 1.537(3) . ?
C01D C01R 1.538(3) . ?
C01E C01K 1.392(3) . ?
C01E H01I 0.9500 . ?
C01F C01V 1.370(3) . ?
C01F H01J 0.9500 . ?
C01G H01K 0.9800 . ?
C01G H01L 0.9800 . ?
C01G H01M 0.9800 . ?
C01H C01X 1.381(3) . ?
C01H H01N 0.9500 . ?
C01I C01T 1.377(4) . ?
C01I H01O 0.9500 . ?
C01K H01P 0.9500 . ?
C01L C01Q 1.374(4) . ?
C01L H01Q 0.9500 . ?
C01M H01R 0.9800 . ?
C01M H01S 0.9800 . ?
C01M H01T 0.9800 . ?
C01N H01U 0.9800 . ?
C01N H01V 0.9800 . ?
C01N H01W 0.9800 . ?
C01P H01X 0.9800 . ?
C01P H01Y 0.9800 . ?
C01P H 0.9800 . ?
C01Q C01X 1.367(4) . ?
C01Q H01Z 0.9500 . ?
C01R H01 0.9800 . ?
C01R HA 0.9800 . ?
C01R HB 0.9800 . ?
C01S H0AA 0.9800 . ?
C01S HC 0.9800 . ?
C01S HD 0.9800 . ?
C01T C01V 1.396(4) . ?
C01T H1AA 0.9500 . ?
C01U H2AA 0.9800 . ?
C01U HE 0.9800 . ?
C01U HF 0.9800 . ?
C01V H3AA 0.9500 . ?
C01W H4AA 0.9800 . ?
C01W HG 0.9800 . ?
C01W HH 0.9800 . ?
C01X H5AA 0.9500 . ?
C01Y H6AA 0.9800 . ?
C01Y HI 0.9800 . ?
C01Y HJ 0.9800 . ?
C01Z H7AA 0.9800 . ?
C01Z HK 0.9800 . ?
C01Z HL 0.9800 . ?
C020 H02A 0.9800 . ?
C020 H02B 0.9800 . ?
C020 H02C 0.9800 . ?
C021 H02D 0.9800 . ?
C021 H02E 0.9800 . ?
C021 H02F 0.9800 . ?
C022 H02G 0.9800 . ?
C022 H02H 0.9800 . ?
C022 H02I 0.9800 . ?
C023 H02J 0.9800 . ?
C023 H02K 0.9800 . ?
C023 H02L 0.9800 . ?

loop_
_geom_torsion_atom_site_label_1
_geom_torsion_atom_site_label_2
_geom_torsion_atom_site_label_3
_geom_torsion_atom_site_label_4
_geom_torsion
_geom_torsion_site_symmetry_1
_geom_torsion_site_symmetry_2
_geom_torsion_site_symmetry_3
_geom_torsion_site_symmetry_4
_geom_torsion_publ_flag
C022 Si06 N00F C00P 160.74(19) . . . . ?
C01Z Si06 N00F C00P 43.5(2) . . . . ?
C01B Si06 N00F C00P -81.7(2) . . . . ?
C022 Si06 N00F Zn01 -7.02(17) . . . . ?
C01Z Si06 N00F Zn01 -124.28(14) . . . . ?
C01B Si06 N00F Zn01 110.54(13) . . . . ?
C01G Si04 N00G C00O 49.9(2) . . . . ?
C016 Si04 N00G C00O 167.76(18) . . . . ?
C01D Si04 N00G C00O -73.7(2) . . . . ?
C01G Si04 N00G Fe02 -125.90(13) . . . . ?
C016 Si04 N00G Fe02 -8.01(15) . . . . ?
C01D Si04 N00G Fe02 110.50(13) . . . . ?
C01M Si05 N00I C00Q -176.26(19) . . . . ?
C01S Si05 N00I C00Q 66.1(2) . . . . ?
C01A Si05 N00I C00Q -57.6(2) . . . . ?
C01M Si05 N00I Fe03 -8.41(15) . . . . ?
C01S Si05 N00I Fe03 -126.00(13) . . . . ?
C01A Si05 N00I Fe03 110.30(13) . . . . ?
C00T N00B C00L C00M 38.2(3) . . . . ?
Fe02 N00B C00L C00M -90.3(2) . . . . ?
Zn01 N00B C00L C00M -179.99(17) . . . . ?
C00T N00B C00L C00P -142.15(19) . . . . ?
Fe02 N00B C00L C00P 89.3(2) . . . . ?
Zn01 N00B C00L C00P -0.4(2) . . . . ?
C00P C00L C00M C00Y 1.1(3) . . . . ?
N00B C00L C00M C00Y -179.2(2) . . . . ?
C011 N00D C00N C018 -118.8(2) . . . . ?
Fe03 N00D C00N C018 21.9(2) . . . . ?
Fe02 N00D C00N C018 116.53(17) . . . . ?
C011 N00D C00N C00S 117.6(2) . . . . ?
Fe03 N00D C00N C00S -101.74(18) . . . . ?
Fe02 N00D C00N C00S -7.1(2) . . . . ?
Si04 N00G C00O C013 -11.5(3) . . . . ?
Fe02 N00G C00O C013 164.81(19) . . . . ?
Si04 N00G C00O C011 168.46(16) . . . . ?
Fe02 N00G C00O C011 -15.2(2) . . . . ?
Si06 N00F C00P C012 11.3(3) . . . . ?
Zn01 N00F C00P C012 -179.39(17) . . . . ?
Si06 N00F C00P C00L -169.48(16) . . . . ?
Zn01 N00F C00P C00L -0.2(2) . . . . ?
C00M C00L C00P N00F -179.95(19) . . . . ?
N00B C00L C00P N00F 0.4(3) . . . . ?
C00M C00L C00P C012 -0.7(3) . . . . ?
N00B C00L C00P C012 179.67(18) . . . . ?
Si05 N00I C00Q C01I -29.8(3) . . . . ?
Fe03 N00I C00Q C01I 161.2(2) . . . . ?
Si05 N00I C00Q C010 150.94(17) . . . . ?
Fe03 N00I C00Q C010 -18.1(2) . . . . ?
N00D C00N C00S C00T 66.2(2) . . . . ?
C018 C00N C00S C00T -59.3(2) . . . . ?
C00L N00B C00T C015 133.58(19) . . . . ?
Fe02 N00B C00T C015 -99.93(18) . . . . ?
Zn01 N00B C00T C015 2.2(2) . . . . ?
C00L N00B C00T C00S -98.7(2) . . . . ?
Fe02 N00B C00T C00S 27.8(2) . . . . ?
Zn01 N00B C00T C00S 129.93(16) . . . . ?
C00N C00S C00T N00B -81.3(2) . . . . ?
C00N C00S C00T C015 49.4(2) . . . . ?
C014 C00R C00U C017 0.9(3) . . . . ?
C014 C00R C00U N00C -179.0(2) . . . . ?
Fe03 N00C C00U C017 75.2(2) . . . . ?
Fe02 N00C C00U C017 179.93(16) . . . . ?
Zn01 N00C C00U C017 -60.7(2) . . . . ?
Fe03 N00C C00U C00R -104.9(2) . . . . ?
Fe02 N00C C00U C00R -0.2(3) . . . . ?
Zn01 N00C C00U C00R 119.1(2) . . . . ?
C010 N00H C00V C018 118.3(2) . . . . ?
Fe03 N00H C00V C018 -42.4(2) . . . . ?
C010 N00H C00V C015 -117.7(2) . . . . ?
Fe03 N00H C00V C015 81.5(2) . . . . ?
C00L C00M C00Y C00Z -0.8(3) . . . . ?
C00M C00Y C00Z C012 0.1(3) . . . . ?
C00V N00H C010 C01F 23.6(3) . . . . ?
Fe03 N00H C010 C01F -173.3(2) . . . . ?
C00V N00H C010 C00Q -159.34(19) . . . . ?
Fe03 N00H C010 C00Q 3.8(2) . . . . ?
N00I C00Q C010 N00H 9.6(3) . . . . ?
C01I C00Q C010 N00H -169.7(2) . . . . ?
N00I C00Q C010 C01F -173.0(2) . . . . ?
C01I C00Q C010 C01F 7.6(3) . . . . ?
C01E C00W C011 C00O -2.1(3) . . . . ?
C01E C00W C011 N00D 179.2(2) . . . . ?
N00G C00O C011 C00W -176.6(2) . . . . ?
C013 C00O C011 C00W 3.4(3) . . . . ?
N00G C00O C011 N00D 2.1(3) . . . . ?
C013 C00O C011 N00D -177.90(19) . . . . ?
C00N N00D C011 C00W 57.5(3) . . . . ?
Fe03 N00D C011 C00W -88.0(2) . . . . ?
Fe02 N00D C011 C00W -169.94(18) . . . . ?
C00N N00D C011 C00O -121.2(2) . . . . ?
Fe03 N00D C011 C00O 93.2(2) . . . . ?
Fe02 N00D C011 C00O 11.3(2) . . . . ?
C00Y C00Z C012 C00P 0.3(3) . . . . ?
N00F C00P C012 C00Z 179.2(2) . . . . ?
C00L C00P C012 C00Z 0.0(3) . . . . ?
N00G C00O C013 C01K 177.8(2) . . . . ?
C011 C00O C013 C01K -2.2(3) . . . . ?
C00U C00R C014 C019 0.4(3) . . . . ?
C00U C00R C014 C01O -177.3(2) . . . . ?
N00B C00T C015 C00V 87.4(2) . . . . ?
C00S C00T C015 C00V -42.3(3) . . . . ?
N00H C00V C015 C00T -79.0(2) . . . . ?
C018 C00V C015 C00T 43.4(3) . . . . ?
C019 C00X C017 C00U 0.7(3) . . . . ?
C01J C00X C017 C00U -176.6(2) . . . . ?
C00R C00U C017 C00X -1.4(3) . . . . ?
N00C C00U C017 C00X 178.4(2) . . . . ?
N00D C00N C018 C00V -65.0(2) . . . . ?
C00S C00N C018 C00V 59.1(2) . . . . ?
N00H C00V C018 C00N 75.0(2) . . . . ?
C015 C00V C018 C00N -50.4(2) . . . . ?
C017 C00X C019 C014 0.6(3) . . . . ?
C01J C00X C019 C014 178.0(2) . . . . ?
C00R C014 C019 C00X -1.2(3) . . . . ?
C01O C014 C019 C00X 176.5(2) . . . . ?
C01H N00E C01C C01L 0.7(4) . . . . ?
Zn01 N00E C01C C01L 176.1(2) . . . . ?
N00G Si04 C01D C01P 59.08(19) . . . . ?
C01G Si04 C01D C01P -67.35(19) . . . . ?
C016 Si04 C01D C01P 174.87(17) . . . . ?
N00G Si04 C01D C01Y -61.8(2) . . . . ?
C01G Si04 C01D C01Y 171.78(17) . . . . ?
C016 Si04 C01D C01Y 54.0(2) . . . . ?
N00G Si04 C01D C01R 178.82(15) . . . . ?
C01G Si04 C01D C01R 52.38(19) . . . . ?
C016 Si04 C01D C01R -65.39(19) . . . . ?
C011 C00W C01E C01K -0.3(4) . . . . ?
N00H C010 C01F C01V 171.8(2) . . . . ?
C00Q C010 C01F C01V -5.2(4) . . . . ?
C01C N00E C01H C01X 0.6(4) . . . . ?
Zn01 N00E C01H C01X -174.30(19) . . . . ?
N00I C00Q C01I C01T 175.0(2) . . . . ?
C010 C00Q C01I C01T -5.7(4) . . . . ?
C019 C00X C01J F4 41.5(3) . . . . ?
C017 C00X C01J F4 -141.1(2) . . . . ?
C019 C00X C01J F6 162.7(2) . . . . ?
C017 C00X C01J F6 -19.9(3) . . . . ?
C019 C00X C01J F5 -77.8(3) . . . . ?
C017 C00X C01J F5 99.6(3) . . . . ?
C00O C013 C01K C01E -0.1(4) . . . . ?
C00W C01E C01K C013 1.5(4) . . . . ?
N00E C01C C01L C01Q -1.1(4) . . . . ?
C00R C014 C01O F0AA -3.7(14) . . . . ?
C019 C014 C01O F0AA 178.6(13) . . . . ?
C00R C014 C01O F1A -19(7) . . . . ?
C019 C014 C01O F1A 164(7) . . . . ?
C00R C014 C01O F3 76.5(4) . . . . ?
C019 C014 C01O F3 -101.3(4) . . . . ?
C00R C014 C01O F2 -156.3(6) . . . . ?
C019 C014 C01O F2 25.9(7) . . . . ?
C00R C014 C01O F1 -42.4(4) . . . . ?
C019 C014 C01O F1 139.8(3) . . . . ?
C00R C014 C01O F2AA -161(3) . . . . ?
C019 C014 C01O F2AA 22(3) . . . . ?
C00R C014 C01O F2A 175(3) . . . . ?
C019 C014 C01O F2A -3(3) . . . . ?
C00R C014 C01O F1AA 103.2(8) . . . . ?
C019 C014 C01O F1AA -74.5(8) . . . . ?
C00R C014 C01O F3A 90(3) . . . . ?
C019 C014 C01O F3A -88(3) . . . . ?
C01C C01L C01Q C01X 0.1(4) . . . . ?
C00Q C01I C01T C01V 1.2(4) . . . . ?
C010 C01F C01V C01T 0.7(4) . . . . ?
C01I C01T C01V C01F 1.3(5) . . . . ?
C01L C01Q C01X C01H 1.1(4) . . . . ?
N00E C01H C01X C01Q -1.5(4) . . . . ?
